data_7249992
loop_
_publ_author_name
'Rath, Sibani'
'Lamba, Pinki'
'Sravan Kumar Reddy, P.'
'Krishna, Anugam V.'
'Ramachary, Dhevalapally B.'

_publ_section_title
;
 Sustainable construction of value-added naphthoquinones for
 pharmaceuticals
;
_journal_issue 13
_journal_name_full 'Green Chemistry'
_journal_page_first 3465
_journal_page_last 3476
_journal_paper_doi 10.1039/D4GC06053A
_journal_volume 27
_journal_year 2025
_chemical_formula_moiety 'C18 H14 O3'
_chemical_formula_sum 'C18 H14 O3'
_chemical_formula_weight 278.29
_space_group_crystal_system monoclinic
_space_group_IT_number 14
_space_group_name_Hall '-P 2ybc'
_space_group_name_H-M_alt 'P 1 21/c 1'
_atom_sites_solution_hydrogens geom
_audit_creation_date 2024-08-27
_audit_creation_method
;
Olex2 1.3-ac4
(compiled 2018.12.18 svn.r3554 for Rigaku Oxford Diffraction, GUI svn.r1)
;
_audit_update_record
;
2024-11-04 deposited with the CCDC.	2025-02-11 downloaded from the CCDC.
;
_cell_angle_alpha 90
_cell_angle_beta 104.843(3)
_cell_angle_gamma 90
_cell_formula_units_Z 4
_cell_length_a 19.0585(16)
_cell_length_b 5.6006(5)
_cell_length_c 13.1682(9)
_cell_measurement_reflns_used 7655
_cell_measurement_temperature 298(2)
_cell_measurement_theta_max 29.07
_cell_measurement_theta_min 2.21
_cell_volume 1358.66(19)
_computing_cell_refinement 'SAINT V8.40B (?, 2016)'
_computing_data_reduction 'SAINT V8.40B (?, 2016)'
_computing_molecular_graphics 'Olex2 (Dolomanov et al., 2009)'
_computing_publication_material 'Olex2 (Dolomanov et al., 2009)'
_computing_structure_refinement 'ShelXL (Sheldrick, 2015)'
_computing_structure_solution 'SHELXT 2018/2 (Sheldrick, 2018)'
_diffrn_ambient_temperature 298.0
_diffrn_measured_fraction_theta_full 1.000
_diffrn_measured_fraction_theta_max 0.998
_diffrn_measurement_device_type 'Bruker APEX-II CCD'
_diffrn_measurement_method '\f and \w scans'
_diffrn_radiation_type MoK\a
_diffrn_radiation_wavelength 0.71073
_diffrn_reflns_av_R_equivalents 0.1418
_diffrn_reflns_av_unetI/netI 0.1448
_diffrn_reflns_Laue_measured_fraction_full 1.000
_diffrn_reflns_Laue_measured_fraction_max 0.998
_diffrn_reflns_limit_h_max 26
_diffrn_reflns_limit_h_min -26
_diffrn_reflns_limit_k_max 7
_diffrn_reflns_limit_k_min -7
_diffrn_reflns_limit_l_max 18
_diffrn_reflns_limit_l_min -17
_diffrn_reflns_number 27669
_diffrn_reflns_point_group_measured_fraction_full 1.000
_diffrn_reflns_point_group_measured_fraction_max 0.998
_diffrn_reflns_theta_full 25.242
_diffrn_reflns_theta_max 29.188
_diffrn_reflns_theta_min 2.211
_diffrn_standards_number 0
_exptl_absorpt_coefficient_mu 0.092
_exptl_absorpt_correction_T_max 0.7458
_exptl_absorpt_correction_T_min 0.6238
_exptl_absorpt_correction_type multi-scan
_exptl_absorpt_process_details
'SADABS-2016/2 (Bruker,2016/2) was used for absorption correction. wR2(int) was 0.1165 before and 0.0718 after correction. The Ratio of minimum to maximum transmission is 0.8364. The \l/2 correction factor is Not present.'
_exptl_crystal_colour 'metallic orangish orange'
_exptl_crystal_colour_lustre metallic
_exptl_crystal_colour_modifier orangish
_exptl_crystal_colour_primary orange
_exptl_crystal_density_diffrn 1.360
_exptl_crystal_description plate
_exptl_crystal_F_000 584
_exptl_crystal_size_max 0.2
_exptl_crystal_size_mid 0.19
_exptl_crystal_size_min 0.17
_refine_diff_density_max 0.382
_refine_diff_density_min -0.179
_refine_diff_density_rms 0.057
_refine_ls_extinction_method none
_refine_ls_goodness_of_fit_ref 0.976
_refine_ls_hydrogen_treatment constr
_refine_ls_matrix_type full
_refine_ls_number_parameters 191
_refine_ls_number_reflns 3677
_refine_ls_number_restraints 0
_refine_ls_restrained_S_all 0.976
_refine_ls_R_factor_all 0.1783
_refine_ls_R_factor_gt 0.0613
_refine_ls_shift/su_max 0.000
_refine_ls_shift/su_mean 0.000
_refine_ls_structure_factor_coef Fsqd
_refine_ls_weighting_details 'w=1/[\s^2^(Fo^2^)+(0.0803P)^2^] where P=(Fo^2^+2Fc^2^)/3'
_refine_ls_weighting_scheme calc
_refine_ls_wR_factor_gt 0.1412
_refine_ls_wR_factor_ref 0.1622
_reflns_Friedel_coverage 0.000
_reflns_number_gt 2012
_reflns_number_total 3677
_reflns_threshold_expression 'I > 2\s(I)'
_cod_data_source_file d4gc06053a3.cif
_cod_data_source_block dbr041_0m_a
_cod_depositor_comments 'Adding full bibliography for 7249990--7249995.cif.'
_cod_database_code 7249992
_shelx_shelxl_version_number 2018/3
_shelx_space_group_comment
;
The symmetry employed for this shelxl refinement is uniquely defined
by the following loop, which should always be used as a source of
symmetry information in preference to the above space-group names.
They are only intended as comments.
;
_shelx_estimated_absorpt_t_max 0.984
_shelx_estimated_absorpt_t_min 0.982
_olex2_refinement_description
;
1. Fixed Uiso
 At 1.2 times of:
  All C(H) groups, All C(H,H) groups
 At 1.5 times of:
  All C(H,H,H) groups
2.a Secondary CH2 refined with riding coordinates:
 C11(H11A,H11B)
2.b Aromatic/amide H refined with riding coordinates:
 C9(H9), C17(H17), C16(H16), C14(H14), C7(H7), C6(H6), C5(H5), C13(H13), C4(H4)
2.c Idealised Me refined as rotating group:
 C18(H18A,H18B,H18C)
;
_olex2_submission_special_instructions 'No special instructions were received'

loop_
_space_group_symop_operation_xyz
'x, y, z'
'-x, y+1/2, -z+1/2'
'-x, -y, -z'
'x, -y-1/2, z-1/2'

loop_
_atom_site_label
_atom_site_type_symbol
_atom_site_fract_x
_atom_site_fract_y
_atom_site_fract_z
_atom_site_U_iso_or_equiv
_atom_site_adp_type
_atom_site_occupancy
_atom_site_site_symmetry_order
_atom_site_calc_flag
_atom_site_refinement_flags_posn
_atom_site_refinement_flags_adp
_atom_site_refinement_flags_occupancy
_atom_site_disorder_assembly
_atom_site_disorder_group
O3 O 0.43498(8) 0.9075(3) 0.08374(8) 0.0511(4) Uani 1 1 d . . . . .
O2 O 0.22813(9) 0.9742(3) 0.58096(9) 0.0619(5) Uani 1 1 d . . . . .
O1 O 0.12269(9) 0.6737(4) 0.60225(10) 0.0730(6) Uani 1 1 d . . . . .
C10 C 0.23505(10) 0.8043(3) 0.41945(11) 0.0346(4) Uani 1 1 d . . . . .
C9 C 0.20520(10) 0.6426(3) 0.34632(11) 0.0361(4) Uani 1 1 d . . . . .
H9 H 0.221694 0.637521 0.285722 0.043 Uiso 1 1 calc R . . . .
C15 C 0.39993(10) 0.9042(3) 0.16293(11) 0.0371(4) Uani 1 1 d . . . . .
C12 C 0.32855(10) 0.9430(3) 0.32295(11) 0.0363(4) Uani 1 1 d . . . . .
C8 C 0.14868(10) 0.4738(3) 0.35470(11) 0.0358(4) Uani 1 1 d . . . . .
C1 C 0.20681(10) 0.8252(4) 0.51395(11) 0.0393(4) Uani 1 1 d . . . . .
C3 C 0.12017(10) 0.4735(4) 0.44344(11) 0.0385(4) Uani 1 1 d . . . . .
C17 C 0.37651(11) 0.7578(4) 0.32212(12) 0.0427(4) Uani 1 1 d . . . . .
H17 H 0.384953 0.644969 0.375694 0.051 Uiso 1 1 calc R . . . .
C16 C 0.41242(11) 0.7369(3) 0.24262(13) 0.0423(4) Uani 1 1 d . . . . .
H16 H 0.444496 0.611430 0.243255 0.051 Uiso 1 1 calc R . . . .
C2 C 0.14630(11) 0.6543(4) 0.52608(12) 0.0440(5) Uani 1 1 d . . . . .
C14 C 0.35052(12) 1.0851(4) 0.16097(13) 0.0468(5) Uani 1 1 d . . . . .
H14 H 0.340805 1.194690 0.106057 0.056 Uiso 1 1 calc R . . . .
C11 C 0.29475(11) 0.9745(4) 0.41430(12) 0.0408(4) Uani 1 1 d . . . . .
H11A H 0.332826 0.959694 0.478909 0.049 Uiso 1 1 calc R . . . .
H11B H 0.275755 1.135631 0.411779 0.049 Uiso 1 1 calc R . . . .
C7 C 0.12347(11) 0.3042(4) 0.27701(13) 0.0460(5) Uani 1 1 d . . . . .
H7 H 0.141411 0.302258 0.217648 0.055 Uiso 1 1 calc R . . . .
C6 C 0.07191(12) 0.1379(4) 0.28702(15) 0.0536(5) Uani 1 1 d . . . . .
H6 H 0.055998 0.024053 0.234770 0.064 Uiso 1 1 calc R . . . .
C18 C 0.48906(12) 0.7314(4) 0.08683(14) 0.0551(6) Uani 1 1 d . . . . .
H18A H 0.512147 0.760010 0.031171 0.083 Uiso 1 1 calc GR . . . .
H18B H 0.467001 0.576084 0.078186 0.083 Uiso 1 1 calc GR . . . .
H18C H 0.524613 0.738916 0.153216 0.083 Uiso 1 1 calc GR . . . .
C5 C 0.04377(12) 0.1395(4) 0.37430(15) 0.0547(5) Uani 1 1 d . . . . .
H5 H 0.008966 0.028022 0.380603 0.066 Uiso 1 1 calc R . . . .
C13 C 0.31543(11) 1.1042(4) 0.24021(13) 0.0437(4) Uani 1 1 d . . . . .
H13 H 0.282377 1.227429 0.238102 0.052 Uiso 1 1 calc R . . . .
C4 C 0.06802(12) 0.3087(4) 0.45182(14) 0.0497(5) Uani 1 1 d . . . . .
H4 H 0.049027 0.311605 0.510203 0.060 Uiso 1 1 calc R . . . .

loop_
_atom_site_aniso_label
_atom_site_aniso_U_11
_atom_site_aniso_U_22
_atom_site_aniso_U_33
_atom_site_aniso_U_23
_atom_site_aniso_U_13
_atom_site_aniso_U_12
O3 0.0615(10) 0.0571(10) 0.0425(6) 0.0057(6) 0.0275(6) 0.0120(8)
O2 0.0718(11) 0.0707(12) 0.0511(6) -0.0266(7) 0.0304(7) -0.0228(9)
O1 0.0798(12) 0.1011(15) 0.0524(7) -0.0223(8) 0.0427(8) -0.0316(11)
C10 0.0344(9) 0.0388(10) 0.0328(7) 0.0020(7) 0.0128(7) 0.0029(7)
C9 0.0377(9) 0.0414(10) 0.0318(6) -0.0011(7) 0.0138(7) 0.0004(8)
C15 0.0406(10) 0.0407(10) 0.0322(7) 0.0004(7) 0.0133(7) 0.0010(8)
C12 0.0355(9) 0.0372(9) 0.0390(7) -0.0007(7) 0.0146(7) -0.0023(7)
C8 0.0343(9) 0.0382(10) 0.0355(7) -0.0008(7) 0.0099(7) 0.0011(7)
C1 0.0403(10) 0.0455(11) 0.0350(7) -0.0045(7) 0.0152(7) -0.0020(8)
C3 0.0373(10) 0.0415(10) 0.0380(7) 0.0007(7) 0.0122(7) -0.0006(8)
C17 0.0499(12) 0.0397(10) 0.0418(8) 0.0076(7) 0.0175(8) 0.0044(9)
C16 0.0488(11) 0.0369(10) 0.0447(8) 0.0062(8) 0.0188(8) 0.0098(8)
C2 0.0451(11) 0.0545(12) 0.0359(7) -0.0026(8) 0.0167(8) -0.0036(9)
C14 0.0545(12) 0.0454(12) 0.0441(8) 0.0146(8) 0.0193(8) 0.0136(10)
C11 0.0448(11) 0.0412(10) 0.0411(7) -0.0045(7) 0.0192(8) -0.0038(8)
C7 0.0454(11) 0.0488(12) 0.0447(8) -0.0104(8) 0.0132(8) -0.0011(9)
C6 0.0491(13) 0.0487(12) 0.0608(11) -0.0136(10) 0.0102(10) -0.0060(10)
C18 0.0589(14) 0.0599(15) 0.0552(10) -0.0062(10) 0.0303(10) 0.0080(11)
C5 0.0489(13) 0.0485(12) 0.0661(11) 0.0020(11) 0.0135(10) -0.0101(10)
C13 0.0438(11) 0.0402(10) 0.0505(9) 0.0072(8) 0.0185(8) 0.0113(8)
C4 0.0460(12) 0.0563(14) 0.0506(9) 0.0046(10) 0.0194(9) -0.0050(10)

loop_
_atom_type_symbol
_atom_type_description
_atom_type_scat_dispersion_real
_atom_type_scat_dispersion_imag
_atom_type_scat_source
C C 0.0033 0.0016 'International Tables Vol C Tables 4.2.6.8 and 6.1.1.4'
H H 0.0000 0.0000 'International Tables Vol C Tables 4.2.6.8 and 6.1.1.4'
O O 0.0106 0.0060 'International Tables Vol C Tables 4.2.6.8 and 6.1.1.4'

loop_
_geom_angle_atom_site_label_1
_geom_angle_atom_site_label_2
_geom_angle_atom_site_label_3
_geom_angle
_geom_angle_site_symmetry_1
_geom_angle_site_symmetry_3
_geom_angle_publ_flag
C15 O3 C18 117.33(14) . . ?
C9 C10 C1 118.62(16) . . ?
C9 C10 C11 125.83(13) . . ?
C1 C10 C11 115.54(14) . . ?
C10 C9 C8 124.77(13) . . ?
O3 C15 C16 124.23(17) . . ?
O3 C15 C14 115.98(15) . . ?
C14 C15 C16 119.78(15) . . ?
C17 C12 C11 120.65(15) . . ?
C17 C12 C13 117.90(15) . . ?
C13 C12 C11 121.39(17) . . ?
C3 C8 C9 120.85(15) . . ?
C7 C8 C9 120.70(14) . . ?
C7 C8 C3 118.41(18) . . ?
O2 C1 C10 122.82(17) . . ?
O2 C1 C2 118.38(14) . . ?
C10 C1 C2 118.78(15) . . ?
C8 C3 C2 118.76(17) . . ?
C4 C3 C8 120.36(16) . . ?
C4 C3 C2 120.87(15) . . ?
C12 C17 C16 121.38(16) . . ?
C15 C16 C17 119.41(17) . . ?
O1 C2 C1 118.69(18) . . ?
O1 C2 C3 123.23(19) . . ?
C3 C2 C1 118.07(13) . . ?
C15 C14 C13 120.23(16) . . ?
C10 C11 C12 116.41(14) . . ?
C6 C7 C8 120.67(16) . . ?
C7 C6 C5 120.59(19) . . ?
C4 C5 C6 119.3(2) . . ?
C14 C13 C12 121.24(17) . . ?
C3 C4 C5 120.68(17) . . ?

loop_
_geom_bond_atom_site_label_1
_geom_bond_atom_site_label_2
_geom_bond_distance
_geom_bond_site_symmetry_2
_geom_bond_publ_flag
O3 C15 1.3751(16) . ?
O3 C18 1.420(2) . ?
O2 C1 1.207(2) . ?
O1 C2 1.2048(18) . ?
C10 C9 1.338(2) . ?
C10 C1 1.4816(18) . ?
C10 C11 1.499(2) . ?
C9 C8 1.458(2) . ?
C15 C16 1.381(2) . ?
C15 C14 1.379(2) . ?
C12 C17 1.384(2) . ?
C12 C11 1.513(2) . ?
C12 C13 1.387(2) . ?
C8 C3 1.4093(19) . ?
C8 C7 1.389(2) . ?
C1 C2 1.538(3) . ?
C3 C2 1.477(3) . ?
C3 C4 1.381(2) . ?
C17 C16 1.395(2) . ?
C14 C13 1.380(2) . ?
C7 C6 1.385(3) . ?
C6 C5 1.387(3) . ?
C5 C4 1.383(3) . ?
